data_4024006
loop_
_publ_author_name
'Fraser F. Fleming'
'Guoqing Wei'
'Zhiyu Zhang'
'Omar W. Steward'

_publ_contact_author_address
;
 Department of Chemistry and Biochemistry
 Duquesne University
 Pittsburgh, PA 15282 USA
;
_publ_contact_author_email steward@duq.edu
_publ_contact_author_fax '412 396 5683'
_publ_contact_author_name 'Dr.Omar W. Steward'
_publ_contact_author_phone '412 396 6338'
_publ_section_title
;
 Cyclic Oxonitriles: Stereodivergent Grignard Addition-Alkylations
;
_journal_name_full 'Journal of Organic Chemistry'
_journal_page_first 5270
_journal_page_last 5275
_journal_paper_doi 10.1021/jo070678y
_journal_volume 72
_journal_year 2007
_chemical_formula_moiety 'C18 H20 N2 O4'
_chemical_formula_sum 'C18 H20 N2 O4'
_chemical_formula_weight 328.36
_chemical_melting_point 388.5(5)
_chemical_name_systematic
;
(1S,2S,3S)-3-allyl-3-cyano-1,2-dimethyl
cyclopentyl 4-nitrobenzoate 
;
_space_group_IT_number 14
_symmetry_cell_setting monoclinic
_symmetry_space_group_name_Hall '-P 2ybc'
_symmetry_space_group_name_H-M 'P 1 21/c 1'
_atom_sites_solution_hydrogens geom
_atom_sites_solution_primary direct
_atom_sites_solution_secondary difmap
_audit_creation_date 'June 1, 2006'
_audit_creation_method SHELXL-97
_cell_angle_alpha 90.00
_cell_angle_beta 98.8990(10)
_cell_angle_gamma 90.00
_cell_formula_units_Z 4
_cell_length_a 7.7823(2)
_cell_length_b 18.2549(4)
_cell_length_c 12.5769(3)
_cell_measurement_reflns_used 15219
_cell_measurement_temperature 296(2)
_cell_measurement_theta_max 26.43
_cell_measurement_theta_min 2.4
_cell_volume 1765.23(7)
_computing_cell_refinement 'SAINT(Bruker, 1998)'
_computing_data_collection 'SMART(Bruker, 1998)'
_computing_data_reduction SAINT
_computing_molecular_graphics 'SHELXTL (Sheldrick, 2000)'
_computing_publication_material SHELXTL
_computing_structure_refinement 'SHELXTL-97 (Sheldrick, 1997)'
_computing_structure_solution 'SHELXS-97 (Sheldrick, 1990)'
_diffrn_ambient_temperature 296(2)
_diffrn_measured_fraction_theta_full 0.721
_diffrn_measured_fraction_theta_max 0.721
_diffrn_measurement_device_type 'Bruker Smart Apex II'
_diffrn_measurement_method '\fand\w Scans'
_diffrn_radiation_monochromator graphite
_diffrn_radiation_source 'fine-focus sealed tube'
_diffrn_radiation_type MoK\a
_diffrn_radiation_wavelength 0.71073
_diffrn_reflns_av_R_equivalents 0.0275
_diffrn_reflns_av_sigmaI/netI 0.0295
_diffrn_reflns_limit_h_max 8
_diffrn_reflns_limit_h_min -9
_diffrn_reflns_limit_k_max 20
_diffrn_reflns_limit_k_min -19
_diffrn_reflns_limit_l_max 14
_diffrn_reflns_limit_l_min -13
_diffrn_reflns_number 15219
_diffrn_reflns_theta_full 26.43
_diffrn_reflns_theta_max 26.43
_diffrn_reflns_theta_min 1.98
_diffrn_standards_interval_count 0
_diffrn_standards_interval_time 0
_diffrn_standards_number 3631
_exptl_absorpt_coefficient_mu 0.088
_exptl_absorpt_correction_T_max 0.9956
_exptl_absorpt_correction_T_min 0.9741
_exptl_absorpt_correction_type empirical
_exptl_absorpt_process_details 'SADABS (Sheldrick2002)'
_exptl_crystal_colour colorless
_exptl_crystal_density_diffrn 1.236
_exptl_crystal_density_method 'not measured'
_exptl_crystal_description plate
_exptl_crystal_F_000 696
_exptl_crystal_size_max 0.30
_exptl_crystal_size_mid 0.30
_exptl_crystal_size_min 0.05
_refine_diff_density_max 0.147
_refine_diff_density_min -0.126
_refine_diff_density_rms 0.028
_refine_ls_extinction_coef 'extiction coefficient applied in corrections'
_refine_ls_extinction_method empirical
_refine_ls_goodness_of_fit_ref 0.933
_refine_ls_hydrogen_treatment constr
_refine_ls_matrix_type full
_refine_ls_number_parameters 219
_refine_ls_number_reflns 2619
_refine_ls_number_restraints 0
_refine_ls_restrained_S_all 0.933
_refine_ls_R_factor_all 0.1054
_refine_ls_R_factor_gt 0.0494
_refine_ls_shift/su_max 0.000
_refine_ls_shift/su_mean 0.000
_refine_ls_structure_factor_coef Fsqd
_refine_ls_weighting_details 'calc w=1/[\s^2^(Fo^2^)+(0.1000P)^2^+0.3000P] where P=(Fo^2^+2Fc^2^)/3'
_refine_ls_weighting_scheme calc
_refine_ls_wR_factor_gt 0.1360
_refine_ls_wR_factor_ref 0.1766
_reflns_number_gt 1434
_reflns_number_total 3631
_reflns_threshold_expression >2sigma(I)
_cod_data_source_file jo070678ysi20070407_010240_3.cif
_cod_data_source_block ffgw012_14j
_cod_depositor_comments
;
The following automatic conversions were performed:

'_chemical_melting_point' value '388-389 K' was changed to '388.5(5)'
- the average value was taken and precision was estimated.

Automatic conversion script
Id: cif_fix_values 1646 2011-03-28 12:23:43Z adriana 
;
_cod_original_sg_symbol_Hall -P2ybc
_cod_original_sg_symbol_H-M 'P 21/c'
_cod_database_code 4024006

loop_
_symmetry_equiv_pos_as_xyz
'x, y, z'
'-x, y+1/2, -z+1/2'
'-x, -y, -z'
'x, -y-1/2, z-1/2'

loop_
_atom_site_label
_atom_site_type_symbol
_atom_site_fract_x
_atom_site_fract_y
_atom_site_fract_z
_atom_site_U_iso_or_equiv
_atom_site_adp_type
_atom_site_occupancy
_atom_site_symmetry_multiplicity
_atom_site_calc_flag
_atom_site_refinement_flags
_atom_site_disorder_assembly
_atom_site_disorder_group
C1 C -0.1370(3) 0.36816(15) 0.5702(2) 0.0735(8) Uani 1 1 d . . .
C2 C 0.0321(4) 0.32457(16) 0.6045(2) 0.0802(8) Uani 1 1 d . . .
H2 H 0.0198 0.2796 0.5615 0.096 Uiso 1 1 calc R . .
C3 C 0.0261(4) 0.30072(15) 0.7202(3) 0.0800(9) Uani 1 1 d . . .
C4 C -0.1664(4) 0.28551(18) 0.7206(3) 0.1014(10) Uani 1 1 d . . .
H4A H -0.1897 0.2335 0.7117 0.122 Uiso 1 1 calc R . .
H4B H -0.1993 0.3009 0.7885 0.122 Uiso 1 1 calc R . .
C5 C -0.2692(4) 0.32762(19) 0.6290(3) 0.0973(10) Uani 1 1 d . . .
H5A H -0.3458 0.3625 0.6563 0.117 Uiso 1 1 calc R . .
H5B H -0.3394 0.2944 0.5801 0.117 Uiso 1 1 calc R . .
C6 C -0.1195(4) 0.4436(2) 0.6109(2) 0.0812(9) Uani 1 1 d . . .
C7 C -0.1907(4) 0.37017(19) 0.4471(2) 0.0928(10) Uani 1 1 d . . .
H7A H -0.0985 0.3932 0.4153 0.111 Uiso 1 1 calc R . .
H7B H -0.2027 0.3203 0.4204 0.111 Uiso 1 1 calc R . .
C8 C -0.3580(5) 0.4105(2) 0.4104(3) 0.1143(12) Uani 1 1 d . . .
H8 H -0.3616 0.4596 0.4296 0.137 Uiso 1 1 calc R . .
C9 C -0.4897(6) 0.3850(3) 0.3577(4) 0.1462(16) Uani 1 1 d . . .
H9A H -0.4924 0.3361 0.3365 0.175 Uiso 1 1 calc R . .
H9B H -0.5871 0.4144 0.3388 0.175 Uiso 1 1 calc R . .
C10 C 0.1993(4) 0.3604(2) 0.5822(3) 0.1000(10) Uani 1 1 d . . .
H10A H 0.2204 0.4042 0.6245 0.150 Uiso 1 1 calc R . .
H10B H 0.1885 0.3726 0.5072 0.150 Uiso 1 1 calc R . .
H10C H 0.2946 0.3271 0.6008 0.150 Uiso 1 1 calc R . .
C11 C 0.1489(5) 0.23811(17) 0.7594(3) 0.1176(12) Uani 1 1 d . . .
H11A H 0.2667 0.2531 0.7580 0.176 Uiso 1 1 calc R . .
H11B H 0.1221 0.1964 0.7134 0.176 Uiso 1 1 calc R . .
H11C H 0.1352 0.2253 0.8317 0.176 Uiso 1 1 calc R . .
C12 C 0.0861(4) 0.37088(17) 0.8889(3) 0.0820(8) Uani 1 1 d . . .
C13 C 0.1687(3) 0.44035(16) 0.9329(2) 0.0729(8) Uani 1 1 d . . .
C14 C 0.2049(4) 0.4491(2) 1.0429(3) 0.0897(9) Uani 1 1 d . . .
H14 H 0.1738 0.4125 1.0878 0.108 Uiso 1 1 calc R . .
C15 C 0.2860(4) 0.5109(2) 1.0869(3) 0.0956(10) Uani 1 1 d . . .
H15 H 0.3115 0.5164 1.1612 0.115 Uiso 1 1 calc R . .
C16 C 0.3288(4) 0.56412(18) 1.0201(3) 0.0840(9) Uani 1 1 d . . .
C17 C 0.2922(4) 0.55840(17) 0.9103(3) 0.0863(9) Uani 1 1 d . . .
H17 H 0.3208 0.5960 0.8663 0.104 Uiso 1 1 calc R . .
C18 C 0.2119(4) 0.49567(16) 0.8668(2) 0.0791(8) Uani 1 1 d . . .
H18 H 0.1866 0.4905 0.7924 0.095 Uiso 1 1 calc R . .
N1 N -0.1113(4) 0.50230(17) 0.6417(2) 0.1087(10) Uani 1 1 d . . .
N2 N 0.4247(4) 0.6300(2) 1.0659(3) 0.1087(10) Uani 1 1 d . . .
O1 O 0.0830(2) 0.36688(9) 0.78279(16) 0.0775(6) Uani 1 1 d . . .
O2 O 0.0306(3) 0.32519(13) 0.94336(19) 0.1130(8) Uani 1 1 d . . .
O3 O 0.4688(4) 0.63217(18) 1.1627(3) 0.1432(11) Uani 1 1 d . . .
O4 O 0.4587(5) 0.67704(17) 1.0049(3) 0.1583(14) Uani 1 1 d . . .

loop_
_atom_site_aniso_label
_atom_site_aniso_U_11
_atom_site_aniso_U_22
_atom_site_aniso_U_33
_atom_site_aniso_U_23
_atom_site_aniso_U_13
_atom_site_aniso_U_12
C1 0.0665(17) 0.0807(19) 0.073(2) -0.0097(16) 0.0104(14) -0.0067(14)
C2 0.0770(19) 0.0761(18) 0.087(2) -0.0198(17) 0.0124(15) 0.0002(15)
C3 0.086(2) 0.0615(18) 0.091(2) -0.0070(17) 0.0078(16) 0.0030(15)
C4 0.101(2) 0.086(2) 0.116(3) 0.010(2) 0.014(2) -0.0196(18)
C5 0.083(2) 0.112(2) 0.096(2) 0.001(2) 0.0109(18) -0.0207(18)
C6 0.082(2) 0.084(2) 0.074(2) -0.0024(19) 0.0005(15) 0.0086(17)
C7 0.080(2) 0.120(3) 0.076(2) -0.0180(19) 0.0061(16) -0.0104(18)
C8 0.105(3) 0.146(3) 0.087(3) -0.016(2) -0.001(2) -0.015(3)
C9 0.109(3) 0.185(5) 0.142(4) -0.001(3) 0.010(3) -0.008(3)
C10 0.073(2) 0.134(3) 0.095(2) -0.012(2) 0.0200(16) -0.0001(18)
C11 0.137(3) 0.074(2) 0.137(3) -0.005(2) 0.004(2) 0.024(2)
C12 0.095(2) 0.071(2) 0.080(3) 0.0101(19) 0.0150(18) 0.0070(16)
C13 0.0844(19) 0.0693(19) 0.065(2) 0.0054(17) 0.0119(15) 0.0132(15)
C14 0.106(2) 0.094(2) 0.070(2) 0.006(2) 0.0156(17) 0.0093(19)
C15 0.107(3) 0.107(3) 0.070(2) -0.011(2) 0.0059(19) 0.019(2)
C16 0.085(2) 0.074(2) 0.089(3) -0.024(2) 0.0013(18) 0.0182(16)
C17 0.103(2) 0.0670(19) 0.087(3) -0.0048(18) 0.0067(17) 0.0058(16)
C18 0.096(2) 0.0725(19) 0.067(2) 0.0010(17) 0.0070(16) 0.0041(16)
N1 0.131(2) 0.087(2) 0.101(2) -0.0090(18) -0.0073(17) 0.0200(17)
N2 0.108(2) 0.099(3) 0.113(3) -0.034(3) 0.001(2) 0.0226(19)
O1 0.0966(14) 0.0631(12) 0.0730(14) 0.0000(10) 0.0139(10) -0.0011(9)
O2 0.156(2) 0.0886(15) 0.0951(17) 0.0237(13) 0.0225(15) -0.0177(14)
O3 0.138(2) 0.164(3) 0.123(2) -0.067(2) 0.0068(18) -0.0018(18)
O4 0.207(3) 0.0870(19) 0.167(3) -0.0118(19) -0.012(2) -0.019(2)

loop_
_atom_type_symbol
_atom_type_description
_atom_type_scat_dispersion_real
_atom_type_scat_dispersion_imag
_atom_type_scat_source
C C 0.0033 0.0016 'International Tables Vol C Tables 4.2.6.8 and 6.1.1.4'
H H 0.0000 0.0000 'International Tables Vol C Tables 4.2.6.8 and 6.1.1.4'
N N 0.0061 0.0033 'International Tables Vol C Tables 4.2.6.8 and 6.1.1.4'
O O 0.0106 0.0060 'International Tables Vol C Tables 4.2.6.8 and 6.1.1.4'

loop_
_geom_angle_atom_site_label_1
_geom_angle_atom_site_label_2
_geom_angle_atom_site_label_3
_geom_angle
_geom_angle_site_symmetry_1
_geom_angle_site_symmetry_3
_geom_angle_publ_flag
C6 C1 C7 108.9(2) . . ?
C6 C1 C2 110.9(2) . . ?
C7 C1 C2 112.4(2) . . ?
C6 C1 C5 108.4(2) . . ?
C7 C1 C5 113.3(2) . . ?
C2 C1 C5 102.8(2) . . ?
C10 C2 C3 116.8(3) . . ?
C10 C2 C1 116.4(3) . . ?
C3 C2 C1 105.3(2) . . ?
C10 C2 H2 105.8 . . ?
C3 C2 H2 105.8 . . ?
C1 C2 H2 105.8 . . ?
O1 C3 C11 108.7(2) . . ?
O1 C3 C4 111.2(2) . . ?
C11 C3 C4 115.5(3) . . ?
O1 C3 C2 103.0(2) . . ?
C11 C3 C2 114.4(3) . . ?
C4 C3 C2 103.3(2) . . ?
C5 C4 C3 108.1(3) . . ?
C5 C4 H4A 110.1 . . ?
C3 C4 H4A 110.1 . . ?
C5 C4 H4B 110.1 . . ?
C3 C4 H4B 110.1 . . ?
H4A C4 H4B 108.4 . . ?
C4 C5 C1 107.2(3) . . ?
C4 C5 H5A 110.3 . . ?
C1 C5 H5A 110.3 . . ?
C4 C5 H5B 110.3 . . ?
C1 C5 H5B 110.3 . . ?
H5A C5 H5B 108.5 . . ?
N1 C6 C1 177.9(3) . . ?
C8 C7 C1 114.0(3) . . ?
C8 C7 H7A 108.7 . . ?
C1 C7 H7A 108.7 . . ?
C8 C7 H7B 108.7 . . ?
C1 C7 H7B 108.7 . . ?
H7A C7 H7B 107.6 . . ?
C9 C8 C7 126.4(4) . . ?
C9 C8 H8 116.8 . . ?
C7 C8 H8 116.8 . . ?
C8 C9 H9A 120.0 . . ?
C8 C9 H9B 120.0 . . ?
H9A C9 H9B 120.0 . . ?
C2 C10 H10A 109.5 . . ?
C2 C10 H10B 109.5 . . ?
H10A C10 H10B 109.5 . . ?
C2 C10 H10C 109.5 . . ?
H10A C10 H10C 109.5 . . ?
H10B C10 H10C 109.5 . . ?
C3 C11 H11A 109.5 . . ?
C3 C11 H11B 109.5 . . ?
H11A C11 H11B 109.5 . . ?
C3 C11 H11C 109.5 . . ?
H11A C11 H11C 109.5 . . ?
H11B C11 H11C 109.5 . . ?
O2 C12 O1 125.5(3) . . ?
O2 C12 C13 123.5(3) . . ?
O1 C12 C13 111.0(3) . . ?
C14 C13 C18 119.3(3) . . ?
C14 C13 C12 118.7(3) . . ?
C18 C13 C12 122.0(3) . . ?
C15 C14 C13 120.7(3) . . ?
C15 C14 H14 119.6 . . ?
C13 C14 H14 119.6 . . ?
C16 C15 C14 118.8(3) . . ?
C16 C15 H15 120.6 . . ?
C14 C15 H15 120.6 . . ?
C15 C16 C17 122.4(3) . . ?
C15 C16 N2 119.7(4) . . ?
C17 C16 N2 117.9(4) . . ?
C16 C17 C18 118.4(3) . . ?
C16 C17 H17 120.8 . . ?
C18 C17 H17 120.8 . . ?
C17 C18 C13 120.4(3) . . ?
C17 C18 H18 119.8 . . ?
C13 C18 H18 119.8 . . ?
O4 N2 O3 123.9(4) . . ?
O4 N2 C16 118.4(4) . . ?
O3 N2 C16 117.6(4) . . ?
C12 O1 C3 122.5(2) . . ?

loop_
_geom_bond_atom_site_label_1
_geom_bond_atom_site_label_2
_geom_bond_distance
_geom_bond_site_symmetry_2
_geom_bond_publ_flag
C1 C6 1.469(5) . ?
C1 C7 1.541(4) . ?
C1 C2 1.541(4) . ?
C1 C5 1.546(4) . ?
C2 C10 1.521(4) . ?
C2 C3 1.527(4) . ?
C2 H2 0.9800 . ?
C3 O1 1.472(3) . ?
C3 C11 1.522(4) . ?
C3 C4 1.525(4) . ?
C4 C5 1.507(4) . ?
C4 H4A 0.9700 . ?
C4 H4B 0.9700 . ?
C5 H5A 0.9700 . ?
C5 H5B 0.9700 . ?
C6 N1 1.137(4) . ?
C7 C8 1.504(5) . ?
C7 H7A 0.9700 . ?
C7 H7B 0.9700 . ?
C8 C9 1.223(5) . ?
C8 H8 0.9300 . ?
C9 H9A 0.9300 . ?
C9 H9B 0.9300 . ?
C10 H10A 0.9600 . ?
C10 H10B 0.9600 . ?
C10 H10C 0.9600 . ?
C11 H11A 0.9600 . ?
C11 H11B 0.9600 . ?
C11 H11C 0.9600 . ?
C12 O2 1.201(3) . ?
C12 O1 1.333(3) . ?
C12 C13 1.489(4) . ?
C13 C14 1.378(4) . ?
C13 C18 1.382(4) . ?
C14 C15 1.368(5) . ?
C14 H14 0.9300 . ?
C15 C16 1.359(4) . ?
C15 H15 0.9300 . ?
C16 C17 1.370(4) . ?
C16 N2 1.483(5) . ?
C17 C18 1.377(4) . ?
C17 H17 0.9300 . ?
C18 H18 0.9300 . ?
N2 O4 1.209(4) . ?
N2 O3 1.213(4) . ?

loop_
_geom_torsion_atom_site_label_1
_geom_torsion_atom_site_label_2
_geom_torsion_atom_site_label_3
_geom_torsion_atom_site_label_4
_geom_torsion
_geom_torsion_site_symmetry_1
_geom_torsion_site_symmetry_2
_geom_torsion_site_symmetry_3
_geom_torsion_site_symmetry_4
_geom_torsion_publ_flag
C6 C1 C2 C10 -50.3(3) . . . . ?
C7 C1 C2 C10 71.9(3) . . . . ?
C5 C1 C2 C10 -166.0(3) . . . . ?
C6 C1 C2 C3 80.8(3) . . . . ?
C7 C1 C2 C3 -157.0(2) . . . . ?
C5 C1 C2 C3 -34.9(3) . . . . ?
C10 C2 C3 O1 50.7(3) . . . . ?
C1 C2 C3 O1 -80.2(2) . . . . ?
C10 C2 C3 C11 -67.1(4) . . . . ?
C1 C2 C3 C11 162.0(3) . . . . ?
C10 C2 C3 C4 166.5(3) . . . . ?
C1 C2 C3 C4 35.7(3) . . . . ?
O1 C3 C4 C5 87.3(3) . . . . ?
C11 C3 C4 C5 -148.2(3) . . . . ?
C2 C3 C4 C5 -22.6(3) . . . . ?
C3 C4 C5 C1 1.1(3) . . . . ?
C6 C1 C5 C4 -96.9(3) . . . . ?
C7 C1 C5 C4 142.1(3) . . . . ?
C2 C1 C5 C4 20.6(3) . . . . ?
C7 C1 C6 N1 70(9) . . . . ?
C2 C1 C6 N1 -166(9) . . . . ?
C5 C1 C6 N1 -54(9) . . . . ?
C6 C1 C7 C8 -58.3(3) . . . . ?
C2 C1 C7 C8 178.4(3) . . . . ?
C5 C1 C7 C8 62.4(4) . . . . ?
C1 C7 C8 C9 -120.0(4) . . . . ?
O2 C12 C13 C14 8.9(4) . . . . ?
O1 C12 C13 C14 -171.0(2) . . . . ?
O2 C12 C13 C18 -171.9(3) . . . . ?
O1 C12 C13 C18 8.1(4) . . . . ?
C18 C13 C14 C15 -1.4(4) . . . . ?
C12 C13 C14 C15 177.8(3) . . . . ?
C13 C14 C15 C16 0.7(5) . . . . ?
C14 C15 C16 C17 0.7(5) . . . . ?
C14 C15 C16 N2 -177.0(3) . . . . ?
C15 C16 C17 C18 -1.2(5) . . . . ?
N2 C16 C17 C18 176.4(3) . . . . ?
C16 C17 C18 C13 0.5(4) . . . . ?
C14 C13 C18 C17 0.8(4) . . . . ?
C12 C13 C18 C17 -178.4(3) . . . . ?
C15 C16 N2 O4 -178.8(3) . . . . ?
C17 C16 N2 O4 3.4(5) . . . . ?
C15 C16 N2 O3 3.4(4) . . . . ?
C17 C16 N2 O3 -174.4(3) . . . . ?
O2 C12 O1 C3 -6.7(4) . . . . ?
C13 C12 O1 C3 173.2(2) . . . . ?
C11 C3 O1 C12 -62.4(3) . . . . ?
C4 C3 O1 C12 65.8(3) . . . . ?
C2 C3 O1 C12 175.8(2) . . . . ?
